data_4339017
loop_
_publ_author_name
'Kim, Do Young'
'Yang, Yu'
'Abelson, John R.'
'Girolami, Gregory S.'

_publ_section_title
;
 Volatile magnesium octahydrotriborate complexes as potential CVD
 precursors to MgB2. Synthesis and characterization of Mg(B3H8)2 and its
 etherates.
;
_journal_issue 22
_journal_name_full 'Inorganic chemistry'
_journal_page_first 9060
_journal_page_last 9066
_journal_paper_doi 10.1021/ic701037t
_journal_volume 46
_journal_year 2007
_chemical_formula_moiety 'C4 H28 B6 Mg O2'
_chemical_formula_sum 'C4 H28 B6 Mg O2'
_chemical_formula_weight 197.43
_chemical_name_common Bis(octahydrotriborato)bis(dimethylether)magnesium(II)
_space_group_IT_number 29
_symmetry_cell_setting orthorhombic
_symmetry_Int_Tables_number 29
_symmetry_space_group_name_Hall 'P 2c -2ac'
_symmetry_space_group_name_H-M 'P c a 21'
_atom_sites_solution_hydrogens geom
_atom_sites_solution_primary direct
_atom_sites_solution_secondary difmap
_audit_creation_method SHELXL-97
_cell_angle_alpha 90.00
_cell_angle_beta 90.00
_cell_angle_gamma 90.00
_cell_formula_units_Z 4
_cell_length_a 13.9644(19)
_cell_length_b 6.9088(10)
_cell_length_c 16.034(2)
_cell_measurement_temperature 193(2)
_cell_volume 1546.9(4)
_computing_structure_refinement 'SHELXL-97 (Sheldrick, 1997)'
_computing_structure_solution 'SHELXS-97 (Sheldrick, 1990)'
_diffrn_ambient_temperature 193(2)
_diffrn_measured_fraction_theta_full 1.000
_diffrn_measured_fraction_theta_max 1.000
_diffrn_radiation_monochromator graphite
_diffrn_radiation_type MoK\a
_diffrn_radiation_wavelength 0.71073
_diffrn_reflns_av_R_equivalents 0.0742
_diffrn_reflns_av_sigmaI/netI 0.0585
_diffrn_reflns_limit_h_max 16
_diffrn_reflns_limit_h_min -16
_diffrn_reflns_limit_k_max 8
_diffrn_reflns_limit_k_min -8
_diffrn_reflns_limit_l_max 19
_diffrn_reflns_limit_l_min -19
_diffrn_reflns_number 11580
_diffrn_reflns_theta_full 25.36
_diffrn_reflns_theta_max 25.36
_diffrn_reflns_theta_min 2.54
_diffrn_source 'fine-focus sealed tube'
_diffrn_standards_decay_% 0
_exptl_absorpt_coefficient_mu 0.086
_exptl_absorpt_correction_T_max 0.991
_exptl_absorpt_correction_T_min 0.954
_exptl_absorpt_correction_type integration
_exptl_crystal_colour colorless
_exptl_crystal_density_diffrn 0.848
_exptl_crystal_density_method 'not measured'
_exptl_crystal_F_000 440
_exptl_crystal_size_max 0.54
_exptl_crystal_size_mid 0.16
_exptl_crystal_size_min 0.1
_refine_diff_density_max 0.093
_refine_diff_density_min -0.092
_refine_diff_density_rms 0.024
_refine_ls_abs_structure_details 'Flack H D (1983), Acta Cryst. A39, 876-881'
_refine_ls_abs_structure_Flack 0.4(2)
_refine_ls_extinction_method none
_refine_ls_goodness_of_fit_ref 0.908
_refine_ls_hydrogen_treatment mixed
_refine_ls_matrix_type full
_refine_ls_number_parameters 186
_refine_ls_number_reflns 2837
_refine_ls_number_restraints 1
_refine_ls_restrained_S_all 0.908
_refine_ls_R_factor_all 0.0652
_refine_ls_R_factor_gt 0.0347
_refine_ls_shift/su_max 0.000
_refine_ls_shift/su_mean 0.000
_refine_ls_structure_factor_coef Fsqd
_refine_ls_weighting_details 'calc w=1/[\s^2^(Fo^2^)+(0.0386P)^2^+0.0000P] where P=(Fo^2^+2Fc^2^)/3'
_refine_ls_weighting_scheme calc
_refine_ls_wR_factor_gt 0.0725
_refine_ls_wR_factor_ref 0.0796
_reflns_number_gt 1920
_reflns_number_total 2837
_reflns_threshold_expression >2sigma(I)
_cod_data_source_file ic701037t-file003.cif
_cod_data_source_block g31da4face
_cod_database_code 4339017

loop_
_symmetry_equiv_pos_as_xyz
'x, y, z'
'-x, -y, z+1/2'
'x+1/2, -y, z'
'-x+1/2, y, z+1/2'

loop_
_atom_site_label
_atom_site_type_symbol
_atom_site_fract_x
_atom_site_fract_y
_atom_site_fract_z
_atom_site_U_iso_or_equiv
_atom_site_adp_type
_atom_site_occupancy
_atom_site_symmetry_multiplicity
_atom_site_calc_flag
_atom_site_refinement_flags
Mg1 Mg 0.03692(4) 0.28702(8) 0.11060(4) 0.04239(18) Uani 1 1 d .
B1 B 0.19445(19) 0.3172(4) 0.02869(18) 0.0551(7) Uani 1 1 d .
H11 H 0.1541(13) 0.190(3) 0.0569(13) 0.053(6) Uiso 1 1 d .
H12 H 0.2644(15) 0.344(3) 0.0621(15) 0.069(6) Uiso 1 1 d .
H13 H 0.2099(17) 0.262(3) -0.0342(16) 0.071(7) Uiso 1 1 d .
B2 B 0.1262(2) 0.5369(4) 0.0223(2) 0.0531(7) Uani 1 1 d .
H21 H 0.0473(14) 0.529(2) 0.0458(12) 0.046(5) Uiso 1 1 d .
H22 H 0.1685(13) 0.663(3) 0.0501(12) 0.053(6) Uiso 1 1 d .
H23 H 0.1101(17) 0.582(3) -0.0424(15) 0.076(7) Uiso 1 1 d .
B3 B 0.1616(2) 0.4133(5) -0.07183(19) 0.0699(9) Uani 1 1 d .
H31 H 0.1069(16) 0.341(3) -0.1050(14) 0.060(6) Uiso 1 1 d .
H32 H 0.2170(16) 0.482(3) -0.1066(14) 0.074(7) Uiso 1 1 d .
B4 B 0.0617(2) 0.0518(4) 0.23200(18) 0.0593(7) Uani 1 1 d .
H41 H 0.0423(13) 0.036(3) 0.1603(15) 0.070(6) Uiso 1 1 d .
H42 H 0.0003(17) 0.006(3) 0.2679(16) 0.066(6) Uiso 1 1 d .
H43 H 0.1181(19) -0.072(4) 0.2397(16) 0.094(9) Uiso 1 1 d .
B5 B 0.1073(2) 0.2837(4) 0.25881(17) 0.0522(7) Uani 1 1 d .
H51 H 0.1156(13) 0.387(3) 0.2042(13) 0.057(6) Uiso 1 1 d .
H52 H 0.0654(16) 0.347(3) 0.3098(15) 0.067(6) Uiso 1 1 d .
H53 H 0.1864(17) 0.278(3) 0.2794(15) 0.071(7) Uiso 1 1 d .
B6 B 0.1847(2) 0.0793(4) 0.2641(2) 0.0667(8) Uani 1 1 d .
H61 H 0.2412(15) 0.071(3) 0.2159(13) 0.061(6) Uiso 1 1 d .
H62 H 0.2085(16) 0.021(3) 0.3292(15) 0.077(7) Uiso 1 1 d .
O1 O -0.04395(10) 0.1603(2) 0.02085(9) 0.0536(4) Uani 1 1 d .
C1 C -0.0253(2) -0.0274(3) -0.01329(16) 0.0745(8) Uani 1 1 d .
H1A H -0.0849 -0.1026 -0.0144 0.112 Uiso 1 1 calc R
H1B H 0.0220 -0.0943 0.0214 0.112 Uiso 1 1 calc R
H1C H -0.0005 -0.0138 -0.0702 0.112 Uiso 1 1 calc R
C2 C -0.11443(19) 0.2638(4) -0.02740(16) 0.0732(8) Uani 1 1 d .
H2A H -0.0902 0.2843 -0.0841 0.110 Uiso 1 1 calc R
H2B H -0.1273 0.3892 -0.0012 0.110 Uiso 1 1 calc R
H2C H -0.1737 0.1881 -0.0298 0.110 Uiso 1 1 calc R
O2 O -0.07850(9) 0.41970(19) 0.16029(9) 0.0505(4) Uani 1 1 d .
C3 C -0.15734(16) 0.3118(4) 0.19478(18) 0.0732(8) Uani 1 1 d .
H3A H -0.1459 0.2886 0.2542 0.110 Uiso 1 1 calc R
H3B H -0.1631 0.1876 0.1657 0.110 Uiso 1 1 calc R
H3C H -0.2167 0.3858 0.1879 0.110 Uiso 1 1 calc R
C4 C -0.07279(18) 0.6100(3) 0.19511(14) 0.0628(7) Uani 1 1 d .
H4A H -0.1340 0.6767 0.1872 0.094 Uiso 1 1 calc R
H4B H -0.0218 0.6827 0.1671 0.094 Uiso 1 1 calc R
H4C H -0.0586 0.6008 0.2548 0.094 Uiso 1 1 calc R

loop_
_atom_site_aniso_label
_atom_site_aniso_U_11
_atom_site_aniso_U_22
_atom_site_aniso_U_33
_atom_site_aniso_U_23
_atom_site_aniso_U_13
_atom_site_aniso_U_12
Mg1 0.0453(3) 0.0446(3) 0.0372(3) -0.0042(4) 0.0014(4) -0.0007(3)
B1 0.0494(16) 0.073(2) 0.0432(15) 0.0000(15) 0.0056(14) 0.0098(14)
B2 0.0526(16) 0.0606(18) 0.0461(16) 0.0093(14) 0.0079(14) 0.0017(13)
B3 0.067(2) 0.097(3) 0.0451(17) 0.0108(17) 0.0109(17) 0.0161(19)
B4 0.074(2) 0.0552(18) 0.0484(18) 0.0064(13) -0.0033(15) -0.0099(15)
B5 0.0531(17) 0.0636(18) 0.0400(15) -0.0032(15) -0.0031(12) -0.0020(13)
B6 0.070(2) 0.063(2) 0.067(2) 0.0152(16) -0.0058(17) -0.0011(15)
O1 0.0591(9) 0.0519(9) 0.0498(9) -0.0164(7) -0.0098(8) 0.0073(7)
C1 0.097(2) 0.0589(16) 0.0678(18) -0.0218(14) -0.0148(15) 0.0084(14)
C2 0.0678(17) 0.0824(18) 0.0693(17) -0.0158(14) -0.0256(14) 0.0189(14)
O2 0.0458(8) 0.0540(9) 0.0516(9) -0.0102(7) 0.0094(7) -0.0047(7)
C3 0.0526(15) 0.0898(19) 0.0772(18) 0.0057(16) 0.0170(13) -0.0129(13)
C4 0.0732(15) 0.0576(15) 0.0576(15) -0.0216(13) 0.0054(12) 0.0041(12)

loop_
_atom_type_symbol
_atom_type_description
_atom_type_scat_dispersion_real
_atom_type_scat_dispersion_imag
_atom_type_scat_source
C C 0.0033 0.0016 'International Tables Vol C Tables 4.2.6.8 and 6.1.1.4'
H H 0.0000 0.0000 'International Tables Vol C Tables 4.2.6.8 and 6.1.1.4'
B B 0.0013 0.0007 'International Tables Vol C Tables 4.2.6.8 and 6.1.1.4'
O O 0.0106 0.0060 'International Tables Vol C Tables 4.2.6.8 and 6.1.1.4'
Mg Mg 0.0486 0.0363 'International Tables Vol C Tables 4.2.6.8 and 6.1.1.4'

loop_
_geom_angle_atom_site_label_1
_geom_angle_atom_site_label_2
_geom_angle_atom_site_label_3
_geom_angle
O2 Mg1 O1 91.80(6)
O2 Mg1 B2 107.55(8)
O1 Mg1 B2 99.78(9)
O2 Mg1 B4 95.51(9)
O1 Mg1 B4 109.93(8)
B2 Mg1 B4 141.63(10)
O2 Mg1 B1 148.03(8)
O1 Mg1 B1 98.57(8)
B2 Mg1 B1 40.97(9)
B4 Mg1 B1 108.94(10)
O2 Mg1 B5 86.83(8)
O1 Mg1 B5 149.85(8)
B2 Mg1 B5 109.35(10)
B4 Mg1 B5 40.52(9)
B1 Mg1 B5 98.37(9)
O2 Mg1 H11 172.8(6)
O1 Mg1 H11 90.3(6)
B2 Mg1 H11 65.3(6)
B4 Mg1 H11 90.2(6)
B1 Mg1 H11 24.8(6)
B5 Mg1 H11 94.8(6)
O2 Mg1 H21 83.2(6)
O1 Mg1 H21 91.9(5)
B2 Mg1 H21 26.0(6)
B4 Mg1 H21 158.2(5)
B1 Mg1 H21 66.4(6)
B5 Mg1 H21 117.8(5)
H11 Mg1 H21 89.9(8)
O2 Mg1 H41 106.2(6)
O1 Mg1 H41 85.8(7)
B2 Mg1 H41 145.6(6)
B4 Mg1 H41 25.9(7)
B1 Mg1 H41 104.7(6)
B5 Mg1 H41 65.8(7)
H11 Mg1 H41 80.8(8)
H21 Mg1 H41 170.3(8)
O2 Mg1 H51 89.1(5)
O1 Mg1 H51 174.6(6)
B2 Mg1 H51 85.0(6)
B4 Mg1 H51 64.6(6)
B1 Mg1 H51 83.4(6)
B5 Mg1 H51 24.9(6)
H11 Mg1 H51 89.4(8)
H21 Mg1 H51 93.6(8)
H41 Mg1 H51 88.8(9)
B2 B1 B3 60.15(18)
B2 B1 Mg1 69.12(12)
B3 B1 Mg1 105.60(16)
B2 B1 H11 114.4(9)
B3 B1 H11 120.9(10)
Mg1 B1 H11 46.5(9)
B2 B1 H12 110.3(10)
B3 B1 H12 125.7(11)
Mg1 B1 H12 120.8(12)
H11 B1 H12 111.5(14)
B2 B1 H13 110.2(12)
B3 B1 H13 50.0(12)
Mg1 B1 H13 127.5(12)
H11 B1 H13 101.1(15)
H12 B1 H13 108.8(17)
B1 B2 B3 60.14(17)
B1 B2 Mg1 69.90(13)
B3 B2 Mg1 106.10(17)
B1 B2 H21 116.3(8)
B3 B2 H21 120.5(9)
Mg1 B2 H21 47.8(8)
B1 B2 H22 110.4(9)
B3 B2 H22 123.1(10)
Mg1 B2 H22 123.4(10)
H21 B2 H22 113.4(12)
B1 B2 H23 113.7(12)
B3 B2 H23 53.6(12)
Mg1 B2 H23 127.7(12)
H21 B2 H23 97.1(15)
H22 B2 H23 104.7(15)
B1 B3 B2 59.72(16)
B1 B3 H13 37.5(10)
B2 B3 H13 97.2(11)
B1 B3 H23 97.6(10)
B2 B3 H23 37.9(10)
H13 B3 H23 135.1(15)
B1 B3 H31 117.5(12)
B2 B3 H31 116.5(11)
H13 B3 H31 102.5(16)
H23 B3 H31 100.7(15)
B1 B3 H32 116.5(12)
B2 B3 H32 115.2(12)
H13 B3 H32 102.1(15)
H23 B3 H32 99.9(15)
H31 B3 H32 118.2(17)
B5 B4 B6 59.60(17)
B5 B4 Mg1 70.13(13)
B6 B4 Mg1 106.20(16)
B5 B4 H41 113.4(10)
B6 B4 H41 120.2(9)
Mg1 B4 H41 44.6(10)
B5 B4 H42 114.7(12)
B6 B4 H42 129.4(13)
Mg1 B4 H42 118.9(13)
H41 B4 H42 108.1(16)
B5 B4 H43 113.0(13)
B6 B4 H43 53.4(12)
Mg1 B4 H43 129.4(13)
H41 B4 H43 101.0(16)
H42 B4 H43 105.5(19)
B4 B5 B6 60.97(18)
B4 B5 Mg1 69.35(12)
B6 B5 Mg1 106.48(17)
B4 B5 H51 114.7(10)
B6 B5 H51 118.4(10)
Mg1 B5 H51 47.3(10)
B4 B5 H52 110.4(12)
B6 B5 H52 127.3(12)
Mg1 B5 H52 118.7(12)
H51 B5 H52 112.1(15)
B4 B5 H53 112.4(11)
B6 B5 H53 51.5(11)
Mg1 B5 H53 129.1(12)
H51 B5 H53 98.4(15)
H52 B5 H53 108.2(16)
B5 B6 B4 59.43(17)
B5 B6 H43 99.6(11)
B4 B6 H43 40.2(11)
B5 B6 H53 40.3(10)
B4 B6 H53 99.8(10)
H43 B6 H53 139.9(15)
B5 B6 H61 116.2(10)
B4 B6 H61 118.2(11)
H43 B6 H61 103.3(14)
H53 B6 H61 99.4(13)
B5 B6 H62 119.3(11)
B4 B6 H62 119.3(11)
H43 B6 H62 100.1(15)
H53 B6 H62 100.3(15)
H61 B6 H62 113.9(15)
C1 O1 C2 111.58(17)
C1 O1 Mg1 124.15(13)
C2 O1 Mg1 123.16(13)
O1 C1 H1A 109.5
O1 C1 H1B 109.5
H1A C1 H1B 109.5
O1 C1 H1C 109.5
H1A C1 H1C 109.5
H1B C1 H1C 109.5
O1 C2 H2A 109.5
O1 C2 H2B 109.5
H2A C2 H2B 109.5
O1 C2 H2C 109.5
H2A C2 H2C 109.5
H2B C2 H2C 109.5
C4 O2 C3 111.63(17)
C4 O2 Mg1 121.80(13)
C3 O2 Mg1 121.81(13)
O2 C3 H3A 109.5
O2 C3 H3B 109.5
H3A C3 H3B 109.5
O2 C3 H3C 109.5
H3A C3 H3C 109.5
H3B C3 H3C 109.5
O2 C4 H4A 109.5
O2 C4 H4B 109.5
H4A C4 H4B 109.5
O2 C4 H4C 109.5
H4A C4 H4C 109.5
H4B C4 H4C 109.5

loop_
_geom_bond_atom_site_label_1
_geom_bond_atom_site_label_2
_geom_bond_distance
Mg1 O2 2.0181(15)
Mg1 O1 2.0279(14)
Mg1 B2 2.557(3)
Mg1 B4 2.559(3)
Mg1 B1 2.570(3)
Mg1 B5 2.572(3)
Mg1 H11 1.967(19)
Mg1 H21 1.973(16)
Mg1 H41 1.91(2)
Mg1 H51 1.98(2)
B1 B2 1.795(4)
B1 B3 1.802(4)
B1 H11 1.140(19)
B1 H12 1.13(2)
B1 H13 1.10(2)
B2 B3 1.803(5)
B2 H21 1.167(19)
B2 H22 1.144(19)
B2 H23 1.11(2)
B3 H13 1.38(2)
B3 H23 1.45(2)
B3 H31 1.06(2)
B3 H32 1.06(2)
B4 B5 1.777(4)
B4 B6 1.804(5)
B4 H41 1.19(2)
B4 H42 1.08(2)
B4 H43 1.17(3)
B5 B6 1.780(4)
B5 H51 1.14(2)
B5 H52 1.10(2)
B5 H53 1.15(2)
B6 H43 1.45(2)
B6 H53 1.39(2)
B6 H61 1.11(2)
B6 H62 1.17(2)
O1 C1 1.431(2)
O1 C2 1.442(3)
C1 H1A 0.9800
C1 H1B 0.9800
C1 H1C 0.9800
C2 H2A 0.9800
C2 H2B 0.9800
C2 H2C 0.9800
O2 C4 1.430(2)
O2 C3 1.440(2)
C3 H3A 0.9800
C3 H3B 0.9800
C3 H3C 0.9800
C4 H4A 0.9800
C4 H4B 0.9800
C4 H4C 0.9800
